data_4032860
loop_
_publ_author_name
'Park, Sangjune'
'Kim, Hyunseok'
'Son, Jeong-Yu'
'Um, Kyusik'
'Lee, Sooho'
'Baek, Yonghyeon'
'Seo, Boram'
'Lee, Phil Ho'

_publ_section_title
;
 Synthesis of Imidazopyridines via Copper-Catalyzed, Formal Aza-[3 + 2]
 Cycloaddition Reaction of Pyridine Derivatives with \a-Diazo Oxime
 Ethers.
;
_journal_issue 19
_journal_name_full 'The Journal of organic chemistry'
_journal_page_first 10209
_journal_page_last 10218
_journal_paper_doi 10.1021/acs.joc.7b01714
_journal_volume 82
_journal_year 2017
_chemical_formula_sum 'C17 H18 N2 O3'
_chemical_formula_weight 298.33
_chemical_name_common YWS-267-2
_space_group_crystal_system triclinic
_space_group_IT_number 2
_space_group_name_Hall '-P 1'
_space_group_name_H-M_alt 'P -1'
_symmetry_space_group_name_Hall '-P 1'
_symmetry_space_group_name_H-M 'P -1'
_atom_sites_solution_hydrogens geom
_cell_angle_alpha 98.1952(12)
_cell_angle_beta 100.8386(10)
_cell_angle_gamma 92.0569(7)
_cell_formula_units_Z 2
_cell_length_a 6.85883(14)
_cell_length_b 8.78905(14)
_cell_length_c 13.3090(2)
_cell_measurement_reflns_used 5089
_cell_measurement_temperature 296.(2)
_cell_measurement_theta_max 21.6376
_cell_measurement_theta_min 2.3461
_cell_volume 778.32(2)
_computing_cell_refinement 'SAINT V8.34A (Bruker AXS Inc., 2013)'
_computing_data_collection 'Bruker Instrument Service v2013.12.0.0'
_computing_data_reduction 'SAINT V8.34A (Bruker AXS Inc., 2013)'
_computing_structure_refinement 'SHELXL-2013 (Sheldrick, 2013)'
_diffrn_ambient_temperature 296.(2)
_diffrn_detector_area_resol_mean 8.3333
_diffrn_measured_fraction_theta_full 0.997
_diffrn_measured_fraction_theta_max 0.997
_diffrn_radiation_wavelength 0.71073
_diffrn_reflns_av_R_equivalents 0.0410
_diffrn_reflns_av_unetI/netI 0.0290
_diffrn_reflns_limit_h_max 9
_diffrn_reflns_limit_h_min -9
_diffrn_reflns_limit_k_max 11
_diffrn_reflns_limit_k_min -11
_diffrn_reflns_limit_l_max 17
_diffrn_reflns_limit_l_min -17
_diffrn_reflns_number 26366
_diffrn_reflns_theta_full 28.36
_diffrn_reflns_theta_max 28.36
_diffrn_reflns_theta_min 1.58
_exptl_absorpt_coefficient_mu 0.088
_exptl_absorpt_correction_T_max 0.98
_exptl_absorpt_correction_T_min 0.93
_exptl_absorpt_correction_type multi-scan
_exptl_absorpt_process_details 'SADABS V2012/1 (Bruker AXS Inc.)'
_exptl_crystal_colour colourless
_exptl_crystal_density_diffrn 1.273
_exptl_crystal_density_method 'not measured'
_exptl_crystal_description block
_exptl_crystal_F_000 316
_exptl_crystal_size_max 0.280
_exptl_crystal_size_mid 0.200
_exptl_crystal_size_min 0.200
_refine_diff_density_max 0.340
_refine_diff_density_min -0.279
_refine_ls_extinction_method none
_refine_ls_goodness_of_fit_ref 1.041
_refine_ls_hydrogen_treatment constr
_refine_ls_matrix_type full
_refine_ls_number_parameters 201
_refine_ls_number_reflns 3887
_refine_ls_number_restraints 0
_refine_ls_restrained_S_all 1.041
_refine_ls_R_factor_all 0.1088
_refine_ls_R_factor_gt 0.0601
_refine_ls_shift/su_max 0.000
_refine_ls_shift/su_mean 0.000
_refine_ls_structure_factor_coef Fsqd
_refine_ls_weighting_details 'w=1/[\s^2^(Fo^2^)+(0.0696P)^2^+0.2629P] where P=(Fo^2^+2Fc^2^)/3'
_refine_ls_weighting_scheme calc
_refine_ls_wR_factor_gt 0.1498
_refine_ls_wR_factor_ref 0.1780
_reflns_number_gt 2288
_reflns_number_total 3887
_reflns_threshold_expression 'I > 2\s(I)'
_cod_data_source_file jo7b01714_si_003.cif
_cod_data_source_block I
_cod_depositor_comments 'Adding full bibliography for 4032860--4032861.cif.'
_cod_database_code 4032860

loop_
_space_group_symop_operation_xyz
'x, y, z'
'-x, -y, -z'

loop_
_atom_site_type_symbol
_atom_site_label
_atom_site_fract_x
_atom_site_fract_y
_atom_site_fract_z
_atom_site_U_iso_or_equiv
_atom_site_adp_type
_atom_site_calc_flag
_atom_site_refinement_flags_adp
_atom_site_refinement_flags_posn
_atom_site_occupancy
C C1 0.1276(3) 0.5773(3) 0.69055(19) 0.0617(6) Uani d . . 1
H H1 0.0824 0.5804 0.6205 0.074 Uiso calc U R 1
C C2 0.0249(3) 0.6353(3) 0.7594(2) 0.0680(7) Uani d . . 1
H H2 -0.0918 0.6816 0.7367 0.082 Uiso calc U R 1
C C3 0.0876(3) 0.6299(3) 0.8721(2) 0.0708(7) Uani d . . 1
H H3A 0.0267 0.5377 0.8886 0.085 Uiso calc U R 1
H H3B 0.0407 0.7183 0.911 0.085 Uiso calc U R 1
C C4 0.3121(3) 0.6302(3) 0.90465(18) 0.0585(6) Uani d . . 1
H H4 0.3462 0.5966 0.9726 0.07 Uiso calc U R 1
C C5 0.3932(3) 0.5245(2) 0.82634(16) 0.0522(5) Uani d . . 1
C C6 0.5685(3) 0.3677(2) 0.74783(16) 0.0500(5) Uani d . . 1
C C7 0.4195(3) 0.4076(2) 0.67221(15) 0.0495(5) Uani d . . 1
C C8 0.3625(3) 0.3623(3) 0.56005(17) 0.0600(6) Uani d . . 1
C C9 0.4149(6) 0.1959(4) 0.4123(2) 0.1105(12) Uani d . . 1
H H9A 0.2932 0.1302 0.3911 0.133 Uiso calc U R 1
H H9B 0.3974 0.2863 0.3781 0.133 Uiso calc U R 1
C C10 0.5741(6) 0.1159(5) 0.3822(3) 0.1222(14) Uani d . . 1
H H10A 0.6951 0.1802 0.4045 0.183 Uiso calc U R 1
H H10B 0.5487 0.0891 0.3082 0.183 Uiso calc U R 1
H H10C 0.5871 0.0238 0.4133 0.183 Uiso calc U R 1
C C11 0.7321(3) 0.2634(2) 0.74463(17) 0.0531(5) Uani d . . 1
C C12 0.8435(3) 0.2485(3) 0.6676(2) 0.0647(6) Uani d . . 1
H H12 0.8137 0.3027 0.6121 0.078 Uiso calc U R 1
C C13 1.0011(4) 0.1514(3) 0.6735(3) 0.0825(8) Uani d . . 1
H H13 1.0751 0.1408 0.6214 0.099 Uiso calc U R 1
C C14 1.0480(4) 0.0718(3) 0.7553(3) 0.0889(9) Uani d . . 1
H H14 1.1535 0.008 0.7587 0.107 Uiso calc U R 1
C C15 0.9392(4) 0.0865(3) 0.8319(2) 0.0834(8) Uani d . . 1
H H15 0.9702 0.0322 0.8873 0.1 Uiso calc U R 1
C C16 0.7834(4) 0.1817(3) 0.8269(2) 0.0681(6) Uani d . . 1
H H16 0.711 0.1915 0.8796 0.082 Uiso calc U R 1
C C17 0.5935(4) 0.8079(4) 0.9554(3) 0.0976(10) Uani d . . 1
H H17A 0.6174 0.773 1.0215 0.146 Uiso calc U R 1
H H17B 0.6336 0.9155 0.9642 0.146 Uiso calc U R 1
H H17C 0.6688 0.7508 0.9107 0.146 Uiso calc U R 1
N N1 0.3089(2) 0.50965(19) 0.72478(13) 0.0519(4) Uani d . . 1
N N2 0.5489(3) 0.4421(2) 0.84325(13) 0.0560(5) Uani d . . 1
O O1 0.2480(3) 0.4278(3) 0.50432(14) 0.1053(8) Uani d . . 1
O O2 0.4535(3) 0.2433(2) 0.52524(12) 0.0818(6) Uani d . . 1
O O3 0.3882(2) 0.78487(18) 0.91086(14) 0.0727(5) Uani d . . 1

loop_
_atom_site_aniso_label
_atom_site_aniso_U_11
_atom_site_aniso_U_22
_atom_site_aniso_U_33
_atom_site_aniso_U_12
_atom_site_aniso_U_13
_atom_site_aniso_U_23
C1 0.0572(13) 0.0556(13) 0.0671(15) 0.0128(10) -0.0056(11) 0.0135(11)
C2 0.0520(12) 0.0630(14) 0.0843(18) 0.0148(11) -0.0001(12) 0.0106(13)
C3 0.0572(13) 0.0752(17) 0.0805(17) 0.0160(12) 0.0142(12) 0.0091(13)
C4 0.0593(13) 0.0553(13) 0.0588(13) 0.0168(10) 0.0074(10) 0.0046(10)
C5 0.0541(11) 0.0502(12) 0.0498(12) 0.0121(9) 0.0023(9) 0.0072(9)
C6 0.0535(11) 0.0434(11) 0.0504(12) 0.0057(9) 0.0043(9) 0.0051(9)
C7 0.0544(11) 0.0442(11) 0.0481(11) 0.0049(9) 0.0050(9) 0.0076(9)
C8 0.0631(13) 0.0642(14) 0.0496(12) 0.0058(11) 0.0027(10) 0.0085(11)
C9 0.122(3) 0.123(3) 0.0642(18) 0.034(2) -0.0156(17) -0.0240(17)
C10 0.159(4) 0.124(3) 0.084(2) -0.017(3) 0.048(2) -0.011(2)
C11 0.0503(11) 0.0452(11) 0.0581(13) 0.0044(9) 0.0035(9) -0.0018(9)
C12 0.0580(13) 0.0558(13) 0.0769(16) -0.0019(10) 0.0141(12) -0.0006(11)
C13 0.0623(15) 0.0745(18) 0.110(2) 0.0029(13) 0.0321(15) -0.0081(16)
C14 0.0647(16) 0.0722(18) 0.124(3) 0.0238(14) 0.0114(17) -0.0002(18)
C15 0.0787(18) 0.0758(18) 0.092(2) 0.0306(14) 0.0050(15) 0.0112(15)
C16 0.0704(15) 0.0633(14) 0.0684(15) 0.0223(12) 0.0069(12) 0.0072(12)
C17 0.0632(16) 0.085(2) 0.131(3) 0.0013(14) 0.0143(17) -0.0214(18)
N1 0.0538(10) 0.0481(10) 0.0509(10) 0.0109(8) 0.0003(8) 0.0096(8)
N2 0.0595(10) 0.0542(10) 0.0496(10) 0.0173(8) 0.0007(8) 0.0020(8)
O1 0.1178(17) 0.1375(19) 0.0552(11) 0.0579(15) -0.0061(11) 0.0144(11)
O2 0.0992(13) 0.0791(12) 0.0539(10) 0.0244(10) -0.0047(9) -0.0125(8)
O3 0.0631(10) 0.0584(10) 0.0887(12) 0.0125(8) 0.0062(9) -0.0059(8)

loop_
_atom_type_symbol
_atom_type_description
_atom_type_scat_dispersion_real
_atom_type_scat_dispersion_imag
_atom_type_scat_source
C C 0.0033 0.0016 'International Tables Vol C Tables 4.2.6.8 and 6.1.1.4'
H H 0.0000 0.0000 'International Tables Vol C Tables 4.2.6.8 and 6.1.1.4'
N N 0.0061 0.0033 'International Tables Vol C Tables 4.2.6.8 and 6.1.1.4'
O O 0.0106 0.0060 'International Tables Vol C Tables 4.2.6.8 and 6.1.1.4'

loop_
_geom_angle_atom_site_label_1
_geom_angle_atom_site_label_2
_geom_angle_atom_site_label_3
_geom_angle
C2 C1 N1 119.1(2)
C1 C2 C3 122.8(2)
C2 C3 C4 112.0(2)
O3 C4 C5 110.93(19)
O3 C4 C3 106.56(18)
C5 C4 C3 109.78(19)
N2 C5 N1 112.35(18)
N2 C5 C4 127.26(19)
N1 C5 C4 120.36(18)
N2 C6 C7 109.51(17)
N2 C6 C11 117.38(18)
C7 C6 C11 133.10(19)
C6 C7 N1 105.40(17)
C6 C7 C8 134.0(2)
N1 C7 C8 120.53(18)
O1 C8 O2 122.6(2)
O1 C8 C7 124.3(2)
O2 C8 C7 113.07(19)
C10 C9 O2 110.6(3)
C12 C11 C16 118.3(2)
C12 C11 C6 123.9(2)
C16 C11 C6 117.8(2)
C11 C12 C13 119.7(3)
C14 C13 C12 120.8(3)
C15 C14 C13 119.8(2)
C14 C15 C16 119.9(3)
C15 C16 C11 121.5(3)
C5 N1 C7 106.70(16)
C5 N1 C1 121.43(18)
C7 N1 C1 131.44(18)
C5 N2 C6 106.03(17)
C8 O2 C9 116.8(2)
C17 O3 C4 113.04(19)

loop_
_geom_bond_atom_site_label_1
_geom_bond_atom_site_label_2
_geom_bond_distance
C1 C2 1.315(3)
C1 N1 1.423(3)
C2 C3 1.489(4)
C3 C4 1.519(3)
C4 O3 1.425(3)
C4 C5 1.495(3)
C5 N2 1.314(2)
C5 N1 1.352(3)
C6 N2 1.376(3)
C6 C7 1.386(3)
C6 C11 1.477(3)
C7 N1 1.392(3)
C7 C8 1.463(3)
C8 O1 1.197(3)
C8 O2 1.310(3)
C9 C10 1.410(5)
C9 O2 1.472(3)
C11 C12 1.384(3)
C11 C16 1.391(3)
C12 C13 1.398(3)
C13 C14 1.371(4)
C14 C15 1.367(4)
C15 C16 1.378(3)
C17 O3 1.417(3)
